data_7064317
loop_
_publ_author_name
'Tran, Vy-Phuong'
'Kundu, Arup'
'Scott, Madelyn N.'
'Iwanicki, Ainsley'
'Nalaoh, Phattananawee'
'Diers, James R.'
'Taniguchi, Masahiko'
'Bocian, David F.'
'Schlau-Cohen, Gabriela S.'
'Lindsey, Jonathan S.'

_publ_section_title
;
 Synthesis and characterization of 5,15-bis(hydroxymethyl)porphyrins --
 simple compounds distantly inspired by the chlorosomal
 bacteriochlorophylls
;
_journal_issue 4
_journal_name_full 'New Journal of Chemistry'
_journal_page_first 1990
_journal_page_last 2004
_journal_paper_doi 10.1039/D5NJ04118J
_journal_volume 50
_journal_year 2026
_chemical_formula_moiety 'C34 H24 N4 O2 Zn'
_chemical_formula_sum 'C34 H24 N4 O2 Zn'
_chemical_formula_weight 585.94
_space_group_crystal_system monoclinic
_space_group_IT_number 14
_space_group_name_Hall '-P 2yn'
_space_group_name_H-M_alt 'P 1 21/n 1'
_atom_sites_solution_hydrogens mixed
_atom_sites_solution_primary dual
_audit_creation_date 2023-10-27
_audit_creation_method
;
Olex2 1.5
(compiled 2023.08.24 svn.re1ec1418 for OlexSys, GUI svn.r6817)
;
_audit_update_record
;
2025-10-17 deposited with the CCDC.	2025-12-29 downloaded from the CCDC.
;
_cell_angle_alpha 90
_cell_angle_beta 90.408(4)
_cell_angle_gamma 90
_cell_formula_units_Z 4
_cell_length_a 6.3194(8)
_cell_length_b 14.9366(16)
_cell_length_c 34.979(5)
_cell_measurement_reflns_used 9861
_cell_measurement_temperature 100.00
_cell_measurement_theta_max 27.15
_cell_measurement_theta_min 2.33
_cell_volume 3301.6(7)
_computing_cell_refinement 'SAINT V8.40B (?, 2016)'
_computing_data_reduction 'SAINT V8.40B (?, 2016)'
_computing_molecular_graphics 'Olex2 1.5 (Dolomanov et al., 2009)'
_computing_publication_material 'Olex2 1.5 (Dolomanov et al., 2009)'
_computing_structure_refinement 'SHELXL 2018/3 (Sheldrick, 2015)'
_computing_structure_solution 'SHELXT 2018/2 (Sheldrick, 2018)'
_diffrn_ambient_temperature 100.00
_diffrn_detector 'Bruker APEX2 area detector'
_diffrn_detector_area_resol_mean 7.9
_diffrn_detector_type 'CCD area detector'
_diffrn_measured_fraction_theta_full 0.999
_diffrn_measured_fraction_theta_max 0.999
_diffrn_measurement_device 'three-circle diffractometer'
_diffrn_measurement_device_type 'Bruker SMART APEX2 area detector'
_diffrn_measurement_method '\w and \f scans'
_diffrn_radiation_monochromator 'mirror optics'
_diffrn_radiation_probe x-ray
_diffrn_radiation_type MoK\a
_diffrn_radiation_wavelength 0.71073
_diffrn_reflns_av_R_equivalents 0.0710
_diffrn_reflns_av_unetI/netI 0.0346
_diffrn_reflns_Laue_measured_fraction_full 0.999
_diffrn_reflns_Laue_measured_fraction_max 0.999
_diffrn_reflns_limit_h_max 7
_diffrn_reflns_limit_h_min -7
_diffrn_reflns_limit_k_max 18
_diffrn_reflns_limit_k_min -18
_diffrn_reflns_limit_l_max 43
_diffrn_reflns_limit_l_min -43
_diffrn_reflns_number 59961
_diffrn_reflns_point_group_measured_fraction_full 0.999
_diffrn_reflns_point_group_measured_fraction_max 0.999
_diffrn_reflns_theta_full 25.242
_diffrn_reflns_theta_max 26.372
_diffrn_reflns_theta_min 2.216
_diffrn_source 'microfocus sealed X-ray tube'
_diffrn_source_type 'Incoatec I\ms'
_exptl_absorpt_coefficient_mu 0.777
_exptl_absorpt_correction_T_max 0.7455
_exptl_absorpt_correction_T_min 0.6622
_exptl_absorpt_correction_type multi-scan
_exptl_absorpt_process_details
;
SADABS-2016/2 (Bruker,2016/2) was used for absorption correction.
wR2(int) was 0.1281 before and 0.0706 after correction.
The Ratio of minimum to maximum transmission is 0.8883.
The \l/2 correction factor is Not present.
;
_exptl_crystal_colour 'clear dark red'
_exptl_crystal_colour_lustre clear
_exptl_crystal_colour_modifier dark
_exptl_crystal_colour_primary red
_exptl_crystal_density_diffrn 1.179
_exptl_crystal_description needle
_exptl_crystal_F_000 1208
_exptl_crystal_size_max 0.207
_exptl_crystal_size_mid 0.107
_exptl_crystal_size_min 0.04
_refine_diff_density_max 1.137
_refine_diff_density_min -0.671
_refine_diff_density_rms 0.070
_refine_ls_extinction_method none
_refine_ls_goodness_of_fit_ref 1.074
_refine_ls_hydrogen_treatment mixed
_refine_ls_matrix_type full
_refine_ls_number_parameters 378
_refine_ls_number_reflns 6740
_refine_ls_number_restraints 0
_refine_ls_restrained_S_all 1.074
_refine_ls_R_factor_all 0.0496
_refine_ls_R_factor_gt 0.0442
_refine_ls_shift/su_max 0.001
_refine_ls_shift/su_mean 0.000
_refine_ls_structure_factor_coef Fsqd
_refine_ls_weighting_details 'w=1/[\s^2^(Fo^2^)+(0.0354P)^2^+5.3640P] where P=(Fo^2^+2Fc^2^)/3'
_refine_ls_weighting_scheme calc
_refine_ls_wR_factor_gt 0.1021
_refine_ls_wR_factor_ref 0.1046
_reflns_Friedel_coverage 0.000
_reflns_number_gt 6028
_reflns_number_total 6740
_reflns_threshold_expression 'I > 2\s(I)'
_cod_data_source_file d5nj04118j2.cif
_cod_data_source_block mo_ncsu_pn57_0m_a
_cod_database_code 7064317
_shelx_shelxl_version_number 2018/3
_shelx_space_group_comment
;
The symmetry employed for this shelxl refinement is uniquely defined
by the following loop, which should always be used as a source of
symmetry information in preference to the above space-group names.
They are only intended as comments.
;
_shelx_estimated_absorpt_t_max 0.970
_shelx_estimated_absorpt_t_min 0.856
_olex2_refinement_description
;
1. Fixed Uiso
 At 1.2 times of:
  All C(H) groups, All C(H,H) groups
2.a Secondary CH2 refined with riding coordinates:
 C21(H21A,H21B), C27(H27A,H27B)
2.b Aromatic/amide H refined with riding coordinates:
 C2(H2A), C3(H3), C4(H4), C5(H5), C6(H6), C10(H10), C11(H11), C14(H14),
 C15(H15), C17(H17), C18(H18), C24(H24), C25(H25), C30(H30), C31(H31), C32(H32),
  C33(H33), C34(H34)
;
_smtbx_masks_void_probe_radius 1.2
_smtbx_masks_void_truncation_radius 1.2
_olex2_submission_special_instructions 'No special instructions were received'

loop_
_space_group_symop_operation_xyz
'x, y, z'
'-x+1/2, y+1/2, -z+1/2'
'-x, -y, -z'
'x-1/2, -y-1/2, z-1/2'

loop_
_atom_site_label
_atom_site_type_symbol
_atom_site_fract_x
_atom_site_fract_y
_atom_site_fract_z
_atom_site_U_iso_or_equiv
_atom_site_adp_type
_atom_site_occupancy
_atom_site_site_symmetry_order
_atom_site_calc_flag
_atom_site_refinement_flags_posn
_atom_site_refinement_flags_adp
_atom_site_refinement_flags_occupancy
_atom_site_disorder_assembly
_atom_site_disorder_group
Zn1 Zn 0.45934(4) 0.22811(2) 0.74253(2) 0.01432(9) Uani 1 1 d . . . . .
O1 O -0.1103(3) 0.49713(12) 0.70003(6) 0.0252(4) Uani 1 1 d . . . . .
O2 O 1.3199(3) 0.10910(11) 0.76650(5) 0.0218(4) Uani 1 1 d . . . . .
N1 N 0.2924(3) 0.32031(13) 0.77451(5) 0.0139(4) Uani 1 1 d . . . . .
N2 N 0.6868(3) 0.22350(13) 0.78531(5) 0.0136(4) Uani 1 1 d . . . . .
N3 N 0.2824(3) 0.26325(13) 0.69561(6) 0.0170(4) Uani 1 1 d . . . . .
N4 N 0.6729(3) 0.16532(13) 0.70664(6) 0.0163(4) Uani 1 1 d . . . . .
C1 C 0.4978(4) 0.33348(16) 0.87636(7) 0.0178(5) Uani 1 1 d . . . . .
C2 C 0.6598(4) 0.38614(17) 0.89166(7) 0.0220(5) Uani 1 1 d . . . . .
H2A H 0.769864 0.407141 0.875616 0.026 Uiso 1 1 calc R U . . .
C3 C 0.6610(5) 0.40799(19) 0.93024(8) 0.0301(6) Uani 1 1 d . . . . .
H3 H 0.771154 0.444302 0.940442 0.036 Uiso 1 1 calc R U . . .
C4 C 0.5020(5) 0.3770(2) 0.95391(8) 0.0352(7) Uani 1 1 d . . . . .
H4 H 0.504362 0.391256 0.980379 0.042 Uiso 1 1 calc R U . . .
C5 C 0.3411(5) 0.3256(2) 0.93903(8) 0.0361(7) Uani 1 1 d . . . . .
H5 H 0.230917 0.305037 0.955148 0.043 Uiso 1 1 calc R U . . .
C6 C 0.3392(4) 0.3035(2) 0.90026(7) 0.0274(6) Uani 1 1 d . . . . .
H6 H 0.227958 0.267587 0.890178 0.033 Uiso 1 1 calc R U . . .
C7 C 0.4961(4) 0.30878(15) 0.83477(6) 0.0153(5) Uani 1 1 d . . . . .
C8 C 0.3283(4) 0.34036(15) 0.81222(7) 0.0146(5) Uani 1 1 d . . . . .
C9 C 0.1123(4) 0.36461(15) 0.76352(7) 0.0145(5) Uani 1 1 d . . . . .
C10 C 0.0339(4) 0.41619(15) 0.79549(7) 0.0165(5) Uani 1 1 d . . . . .
H10 H -0.088131 0.453336 0.795503 0.020 Uiso 1 1 calc R U . . .
C11 C 0.1664(4) 0.40168(15) 0.82521(7) 0.0167(5) Uani 1 1 d . . . . .
H11 H 0.155572 0.426941 0.850042 0.020 Uiso 1 1 calc R U . . .
C12 C 0.6613(4) 0.25356(15) 0.82197(7) 0.0152(5) Uani 1 1 d . . . . .
C13 C 0.8660(4) 0.17097(15) 0.78523(7) 0.0160(5) Uani 1 1 d . . . . .
C14 C 0.9568(4) 0.16920(16) 0.82316(7) 0.0189(5) Uani 1 1 d . . . . .
H14 H 1.081729 0.138531 0.830876 0.023 Uiso 1 1 calc R U . . .
C15 C 0.8307(4) 0.21943(16) 0.84564(7) 0.0198(5) Uani 1 1 d . . . . .
H15 H 0.850026 0.230268 0.872194 0.024 Uiso 1 1 calc R U . . .
C16 C 0.3094(4) 0.23429(16) 0.65858(7) 0.0171(5) Uani 1 1 d . . . . .
C17 C 0.1423(4) 0.26899(17) 0.63464(7) 0.0222(5) Uani 1 1 d . . . . .
H17 H 0.124982 0.259025 0.607974 0.027 Uiso 1 1 calc R U . . .
C18 C 0.0148(4) 0.31838(16) 0.65720(7) 0.0210(5) Uani 1 1 d . . . . .
H18 H -0.109843 0.349149 0.649445 0.025 Uiso 1 1 calc R U . . .
C19 C 0.1040(4) 0.31559(15) 0.69544(7) 0.0164(5) Uani 1 1 d . . . . .
C20 C 0.0203(4) 0.36132(15) 0.72700(7) 0.0159(5) Uani 1 1 d . . . . .
C21 C -0.1763(4) 0.41598(16) 0.71931(7) 0.0198(5) Uani 1 1 d . . . . .
H21A H -0.276355 0.381888 0.702989 0.024 Uiso 1 1 calc R U . . .
H21B H -0.247461 0.430803 0.743618 0.024 Uiso 1 1 calc R U . . .
C22 C 0.9428(4) 0.12173(15) 0.75404(7) 0.0161(5) Uani 1 1 d . . . . .
C23 C 0.8559(4) 0.12113(15) 0.71726(7) 0.0171(5) Uani 1 1 d . . . . .
C24 C 0.9410(4) 0.07608(16) 0.68438(7) 0.0198(5) Uani 1 1 d . . . . .
H24 H 1.065845 0.040668 0.683904 0.024 Uiso 1 1 calc R U . . .
C25 C 0.8130(4) 0.09297(16) 0.65459(7) 0.0204(5) Uani 1 1 d . . . . .
H25 H 0.830495 0.072011 0.629166 0.024 Uiso 1 1 calc R U . . .
C26 C 0.6434(4) 0.14894(15) 0.66827(7) 0.0168(5) Uani 1 1 d . . . . .
C27 C 1.1283(4) 0.05984(16) 0.76187(7) 0.0187(5) Uani 1 1 d . . . . .
H27A H 1.100874 0.024815 0.785347 0.022 Uiso 1 1 calc R U . . .
H27B H 1.143268 0.017275 0.740363 0.022 Uiso 1 1 calc R U . . .
C28 C 0.4756(4) 0.18018(16) 0.64572(7) 0.0183(5) Uani 1 1 d . . . . .
C29 C 0.4782(4) 0.15689(17) 0.60404(7) 0.0214(5) Uani 1 1 d . . . . .
C30 C 0.3333(4) 0.09659(17) 0.58848(7) 0.0236(5) Uani 1 1 d . . . . .
H30 H 0.229586 0.070103 0.604419 0.028 Uiso 1 1 calc R U . . .
C31 C 0.3387(5) 0.0747(2) 0.54994(8) 0.0306(6) Uani 1 1 d . . . . .
H31 H 0.239033 0.033469 0.539685 0.037 Uiso 1 1 calc R U . . .
C32 C 0.4893(5) 0.1130(2) 0.52635(8) 0.0345(7) Uani 1 1 d . . . . .
H32 H 0.492315 0.098427 0.499920 0.041 Uiso 1 1 calc R U . . .
C33 C 0.6345(5) 0.1723(2) 0.54152(8) 0.0382(7) Uani 1 1 d . . . . .
H33 H 0.738970 0.198176 0.525563 0.046 Uiso 1 1 calc R U . . .
C34 C 0.6283(5) 0.1943(2) 0.58015(8) 0.0316(6) Uani 1 1 d . . . . .
H34 H 0.728389 0.235487 0.590304 0.038 Uiso 1 1 calc R U . . .
H1 H -0.225(8) 0.528(3) 0.6946(13) 0.087(16) Uiso 1 1 d . . . . .
H2 H 1.411(6) 0.073(3) 0.7769(11) 0.053(11) Uiso 1 1 d . . . . .

loop_
_atom_site_aniso_label
_atom_site_aniso_U_11
_atom_site_aniso_U_22
_atom_site_aniso_U_33
_atom_site_aniso_U_23
_atom_site_aniso_U_13
_atom_site_aniso_U_12
Zn1 0.01161(14) 0.01528(14) 0.01609(14) -0.00121(11) 0.00128(10) 0.00171(10)
O1 0.0214(10) 0.0178(9) 0.0363(11) 0.0002(8) -0.0080(8) 0.0038(8)
O2 0.0133(9) 0.0157(8) 0.0363(11) 0.0058(7) -0.0022(8) -0.0013(7)
N1 0.0119(10) 0.0139(9) 0.0158(9) -0.0002(7) 0.0008(7) -0.0001(7)
N2 0.0087(9) 0.0154(9) 0.0167(9) -0.0003(8) -0.0010(7) -0.0008(7)
N3 0.0148(10) 0.0157(9) 0.0206(10) -0.0003(8) 0.0026(8) 0.0011(8)
N4 0.0127(10) 0.0159(10) 0.0202(10) 0.0002(8) 0.0034(8) 0.0018(8)
C1 0.0163(12) 0.0181(11) 0.0191(12) -0.0006(9) 0.0017(9) 0.0045(9)
C2 0.0218(14) 0.0212(12) 0.0230(13) 0.0014(10) -0.0009(10) -0.0002(10)
C3 0.0335(16) 0.0295(14) 0.0271(14) -0.0043(11) -0.0106(12) -0.0003(12)
C4 0.0425(19) 0.0449(18) 0.0182(13) -0.0045(12) -0.0010(12) 0.0123(14)
C5 0.0287(16) 0.057(2) 0.0225(14) 0.0016(13) 0.0069(12) 0.0018(14)
C6 0.0225(14) 0.0398(16) 0.0199(13) 0.0014(11) 0.0014(11) -0.0035(12)
C7 0.0143(12) 0.0162(11) 0.0155(11) 0.0003(9) 0.0043(9) -0.0028(9)
C8 0.0133(12) 0.0136(11) 0.0170(11) 0.0008(9) 0.0048(9) -0.0023(9)
C9 0.0106(11) 0.0106(10) 0.0224(12) 0.0005(9) 0.0050(9) -0.0010(8)
C10 0.0127(12) 0.0140(11) 0.0229(12) -0.0012(9) 0.0069(9) 0.0021(9)
C11 0.0143(12) 0.0153(11) 0.0206(12) -0.0029(9) 0.0045(9) -0.0004(9)
C12 0.0137(12) 0.0129(11) 0.0191(12) 0.0029(8) 0.0008(9) -0.0033(9)
C13 0.0117(11) 0.0126(11) 0.0237(12) 0.0031(9) 0.0022(9) -0.0009(9)
C14 0.0134(12) 0.0173(11) 0.0260(13) 0.0020(10) -0.0028(10) 0.0004(9)
C15 0.0185(13) 0.0203(12) 0.0205(12) 0.0022(10) -0.0012(10) -0.0010(10)
C16 0.0172(12) 0.0176(11) 0.0166(11) -0.0019(9) 0.0012(9) -0.0031(9)
C17 0.0250(14) 0.0228(12) 0.0188(12) 0.0002(10) -0.0033(10) -0.0011(11)
C18 0.0211(13) 0.0202(12) 0.0215(12) -0.0008(10) -0.0050(10) 0.0011(10)
C19 0.0140(12) 0.0143(11) 0.0208(12) 0.0025(9) -0.0010(9) -0.0006(9)
C20 0.0111(11) 0.0139(11) 0.0227(12) 0.0008(9) -0.0004(9) -0.0013(9)
C21 0.0116(12) 0.0207(12) 0.0271(13) -0.0016(10) -0.0033(10) 0.0013(9)
C22 0.0098(11) 0.0122(11) 0.0262(12) 0.0009(9) 0.0040(9) -0.0008(9)
C23 0.0122(12) 0.0145(11) 0.0247(13) 0.0026(9) 0.0061(9) -0.0010(9)
C24 0.0155(12) 0.0147(11) 0.0293(13) -0.0014(10) 0.0105(10) 0.0008(9)
C25 0.0191(13) 0.0195(12) 0.0227(12) -0.0024(10) 0.0088(10) 0.0003(10)
C26 0.0166(12) 0.0151(11) 0.0189(12) -0.0013(9) 0.0068(9) -0.0026(9)
C27 0.0126(12) 0.0161(11) 0.0274(13) 0.0001(10) 0.0034(10) 0.0001(9)
C28 0.0191(13) 0.0177(11) 0.0181(12) -0.0009(9) 0.0045(9) -0.0030(10)
C29 0.0234(14) 0.0232(13) 0.0176(12) -0.0020(10) 0.0014(10) 0.0001(10)
C30 0.0223(14) 0.0235(13) 0.0249(13) -0.0025(10) 0.0005(11) -0.0026(11)
C31 0.0330(16) 0.0340(15) 0.0246(14) -0.0083(12) -0.0038(12) -0.0010(12)
C32 0.0413(18) 0.0450(18) 0.0172(13) -0.0084(12) -0.0010(12) 0.0003(14)
C33 0.0378(18) 0.055(2) 0.0221(14) -0.0019(13) 0.0105(13) -0.0113(15)
C34 0.0307(16) 0.0408(16) 0.0233(14) -0.0046(12) 0.0038(12) -0.0106(13)

loop_
_atom_type_symbol
_atom_type_description
_atom_type_scat_dispersion_real
_atom_type_scat_dispersion_imag
_atom_type_scat_source
C C 0.0033 0.0016 'International Tables Vol C Tables 4.2.6.8 and 6.1.1.4'
H H 0.0000 0.0000 'International Tables Vol C Tables 4.2.6.8 and 6.1.1.4'
N N 0.0061 0.0033 'International Tables Vol C Tables 4.2.6.8 and 6.1.1.4'
O O 0.0106 0.0060 'International Tables Vol C Tables 4.2.6.8 and 6.1.1.4'
Zn Zn 0.2839 1.4301 'International Tables Vol C Tables 4.2.6.8 and 6.1.1.4'

loop_
_exptl_crystal_face_index_h
_exptl_crystal_face_index_k
_exptl_crystal_face_index_l
_exptl_crystal_face_perp_dist
-1.00 1.00 0.00 0.1010
-1.00 0.00 0.00 0.1030
0.00 0.00 -1.00 0.0070
0.00 0.00 1.00 0.0200
0.00 1.00 0.00 0.0530
0.00 -1.00 0.00 0.0530
1.00 0.00 0.00 0.0250

loop_
_geom_angle_atom_site_label_1
_geom_angle_atom_site_label_2
_geom_angle_atom_site_label_3
_geom_angle
_geom_angle_site_symmetry_1
_geom_angle_site_symmetry_3
_geom_angle_publ_flag
N1 Zn1 O2 97.30(7) . 1_455 ?
N1 Zn1 N2 89.16(8) . . ?
N1 Zn1 N4 164.83(8) . . ?
N2 Zn1 O2 88.57(7) . 1_455 ?
N2 Zn1 N4 88.34(8) . . ?
N3 Zn1 O2 107.50(8) . 1_455 ?
N3 Zn1 N1 89.15(8) . . ?
N3 Zn1 N2 163.93(8) . . ?
N3 Zn1 N4 89.12(8) . . ?
N4 Zn1 O2 97.59(7) . 1_455 ?
C21 O1 H1 108(3) . . ?
Zn1 O2 H2 114(3) 1_655 . ?
C27 O2 Zn1 136.94(15) . 1_655 ?
C27 O2 H2 106(3) . . ?
C8 N1 Zn1 125.79(15) . . ?
C9 N1 Zn1 126.59(15) . . ?
C9 N1 C8 107.23(19) . . ?
C12 N2 Zn1 125.49(15) . . ?
C12 N2 C13 106.91(19) . . ?
C13 N2 Zn1 125.76(16) . . ?
C16 N3 Zn1 127.05(16) . . ?
C19 N3 Zn1 126.40(16) . . ?
C19 N3 C16 106.4(2) . . ?
C23 N4 Zn1 126.93(16) . . ?
C26 N4 Zn1 125.93(16) . . ?
C26 N4 C23 106.56(19) . . ?
C2 C1 C7 120.7(2) . . ?
C6 C1 C2 118.9(2) . . ?
C6 C1 C7 120.4(2) . . ?
C1 C2 H2A 119.9 . . ?
C3 C2 C1 120.3(2) . . ?
C3 C2 H2A 119.9 . . ?
C2 C3 H3 119.9 . . ?
C4 C3 C2 120.2(3) . . ?
C4 C3 H3 119.9 . . ?
C3 C4 H4 120.1 . . ?
C5 C4 C3 119.9(3) . . ?
C5 C4 H4 120.1 . . ?
C4 C5 H5 119.9 . . ?
C4 C5 C6 120.1(3) . . ?
C6 C5 H5 119.9 . . ?
C1 C6 C5 120.6(3) . . ?
C1 C6 H6 119.7 . . ?
C5 C6 H6 119.7 . . ?
C8 C7 C1 117.6(2) . . ?
C8 C7 C12 125.4(2) . . ?
C12 C7 C1 116.9(2) . . ?
N1 C8 C7 126.1(2) . . ?
N1 C8 C11 109.1(2) . . ?
C7 C8 C11 124.8(2) . . ?
N1 C9 C10 109.2(2) . . ?
N1 C9 C20 125.3(2) . . ?
C20 C9 C10 125.5(2) . . ?
C9 C10 H10 126.4 . . ?
C11 C10 C9 107.2(2) . . ?
C11 C10 H10 126.4 . . ?
C8 C11 H11 126.4 . . ?
C10 C11 C8 107.2(2) . . ?
C10 C11 H11 126.4 . . ?
N2 C12 C7 125.7(2) . . ?
N2 C12 C15 109.3(2) . . ?
C7 C12 C15 125.1(2) . . ?
N2 C13 C14 109.3(2) . . ?
N2 C13 C22 126.0(2) . . ?
C22 C13 C14 124.5(2) . . ?
C13 C14 H14 126.5 . . ?
C15 C14 C13 107.0(2) . . ?
C15 C14 H14 126.5 . . ?
C12 C15 H15 126.2 . . ?
C14 C15 C12 107.5(2) . . ?
C14 C15 H15 126.2 . . ?
N3 C16 C17 109.8(2) . . ?
N3 C16 C28 125.5(2) . . ?
C28 C16 C17 124.7(2) . . ?
C16 C17 H17 126.4 . . ?
C18 C17 C16 107.1(2) . . ?
C18 C17 H17 126.4 . . ?
C17 C18 H18 126.4 . . ?
C17 C18 C19 107.1(2) . . ?
C19 C18 H18 126.4 . . ?
N3 C19 C18 109.5(2) . . ?
N3 C19 C20 126.0(2) . . ?
C20 C19 C18 124.5(2) . . ?
C9 C20 C19 125.3(2) . . ?
C9 C20 C21 118.7(2) . . ?
C19 C20 C21 115.9(2) . . ?
O1 C21 C20 107.24(19) . . ?
O1 C21 H21A 110.3 . . ?
O1 C21 H21B 110.3 . . ?
C20 C21 H21A 110.3 . . ?
C20 C21 H21B 110.3 . . ?
H21A C21 H21B 108.5 . . ?
C13 C22 C27 116.7(2) . . ?
C23 C22 C13 125.7(2) . . ?
C23 C22 C27 117.5(2) . . ?
N4 C23 C22 124.7(2) . . ?
N4 C23 C24 109.0(2) . . ?
C22 C23 C24 126.4(2) . . ?
C23 C24 H24 126.1 . . ?
C25 C24 C23 107.9(2) . . ?
C25 C24 H24 126.1 . . ?
C24 C25 H25 126.4 . . ?
C24 C25 C26 107.3(2) . . ?
C26 C25 H25 126.4 . . ?
N4 C26 C25 109.3(2) . . ?
N4 C26 C28 126.0(2) . . ?
C28 C26 C25 124.6(2) . . ?
O2 C27 C22 111.15(19) . . ?
O2 C27 H27A 109.4 . . ?
O2 C27 H27B 109.4 . . ?
C22 C27 H27A 109.4 . . ?
C22 C27 H27B 109.4 . . ?
H27A C27 H27B 108.0 . . ?
C16 C28 C29 117.3(2) . . ?
C26 C28 C16 125.4(2) . . ?
C26 C28 C29 117.3(2) . . ?
C30 C29 C28 121.3(2) . . ?
C34 C29 C28 120.3(2) . . ?
C34 C29 C30 118.4(2) . . ?
C29 C30 H30 119.6 . . ?
C31 C30 C29 120.8(3) . . ?
C31 C30 H30 119.6 . . ?
C30 C31 H31 119.9 . . ?
C32 C31 C30 120.2(3) . . ?
C32 C31 H31 119.9 . . ?
C31 C32 H32 120.2 . . ?
C33 C32 C31 119.5(3) . . ?
C33 C32 H32 120.2 . . ?
C32 C33 H33 119.9 . . ?
C32 C33 C34 120.1(3) . . ?
C34 C33 H33 119.9 . . ?
C29 C34 C33 121.0(3) . . ?
C29 C34 H34 119.5 . . ?
C33 C34 H34 119.5 . . ?

loop_
_geom_bond_atom_site_label_1
_geom_bond_atom_site_label_2
_geom_bond_distance
_geom_bond_site_symmetry_2
_geom_bond_publ_flag
Zn1 O2 2.1564(17) 1_455 ?
Zn1 N1 2.0682(19) . ?
Zn1 N2 2.0691(19) . ?
Zn1 N3 2.048(2) . ?
Zn1 N4 2.0739(19) . ?
O1 C21 1.450(3) . ?
O1 H1 0.88(5) . ?
O2 C27 1.425(3) . ?
O2 H2 0.87(4) . ?
N1 C8 1.370(3) . ?
N1 C9 1.369(3) . ?
N2 C12 1.369(3) . ?
N2 C13 1.377(3) . ?
N3 C16 1.377(3) . ?
N3 C19 1.372(3) . ?
N4 C23 1.380(3) . ?
N4 C26 1.376(3) . ?
C1 C2 1.395(4) . ?
C1 C6 1.384(4) . ?
C1 C7 1.501(3) . ?
C2 H2A 0.9500 . ?
C2 C3 1.388(4) . ?
C3 H3 0.9500 . ?
C3 C4 1.386(4) . ?
C4 H4 0.9500 . ?
C4 C5 1.374(5) . ?
C5 H5 0.9500 . ?
C5 C6 1.395(4) . ?
C6 H6 0.9500 . ?
C7 C8 1.399(3) . ?
C7 C12 1.406(3) . ?
C8 C11 1.449(3) . ?
C9 C10 1.448(3) . ?
C9 C20 1.400(3) . ?
C10 H10 0.9500 . ?
C10 C11 1.348(3) . ?
C11 H11 0.9500 . ?
C12 C15 1.442(3) . ?
C13 C14 1.442(3) . ?
C13 C22 1.405(3) . ?
C14 H14 0.9500 . ?
C14 C15 1.351(3) . ?
C15 H15 0.9500 . ?
C16 C17 1.440(3) . ?
C16 C28 1.402(3) . ?
C17 H17 0.9500 . ?
C17 C18 1.351(4) . ?
C18 H18 0.9500 . ?
C18 C19 1.448(3) . ?
C19 C20 1.405(3) . ?
C20 C21 1.509(3) . ?
C21 H21A 0.9900 . ?
C21 H21B 0.9900 . ?
C22 C23 1.395(4) . ?
C22 C27 1.516(3) . ?
C23 C24 1.440(3) . ?
C24 H24 0.9500 . ?
C24 C25 1.339(4) . ?
C25 H25 0.9500 . ?
C25 C26 1.443(3) . ?
C26 C28 1.397(4) . ?
C27 H27A 0.9900 . ?
C27 H27B 0.9900 . ?
C28 C29 1.499(3) . ?
C29 C30 1.392(4) . ?
C29 C34 1.386(4) . ?
C30 H30 0.9500 . ?
C30 C31 1.388(4) . ?
C31 H31 0.9500 . ?
C31 C32 1.387(4) . ?
C32 H32 0.9500 . ?
C32 C33 1.379(4) . ?
C33 H33 0.9500 . ?
C33 C34 1.392(4) . ?
C34 H34 0.9500 . ?

loop_
_geom_torsion_atom_site_label_1
_geom_torsion_atom_site_label_2
_geom_torsion_atom_site_label_3
_geom_torsion_atom_site_label_4
_geom_torsion
_geom_torsion_site_symmetry_1
_geom_torsion_site_symmetry_2
_geom_torsion_site_symmetry_3
_geom_torsion_site_symmetry_4
_geom_torsion_publ_flag
Zn1 O2 C27 C22 -35.4(3) 1_655 . . . ?
Zn1 N1 C8 C7 6.6(3) . . . . ?
Zn1 N1 C8 C11 -174.63(15) . . . . ?
Zn1 N1 C9 C10 174.32(15) . . . . ?
Zn1 N1 C9 C20 -6.4(3) . . . . ?
Zn1 N2 C12 C7 -14.1(3) . . . . ?
Zn1 N2 C12 C15 165.71(15) . . . . ?
Zn1 N2 C13 C14 -165.96(15) . . . . ?
Zn1 N2 C13 C22 10.2(3) . . . . ?
Zn1 N3 C16 C17 175.46(16) . . . . ?
Zn1 N3 C16 C28 -5.3(3) . . . . ?
Zn1 N3 C19 C18 -175.05(16) . . . . ?
Zn1 N3 C19 C20 6.0(3) . . . . ?
Zn1 N4 C23 C22 -9.1(3) . . . . ?
Zn1 N4 C23 C24 171.54(15) . . . . ?
Zn1 N4 C26 C25 -171.81(15) . . . . ?
Zn1 N4 C26 C28 7.6(3) . . . . ?
N1 C8 C11 C10 1.1(3) . . . . ?
N1 C9 C10 C11 -0.5(3) . . . . ?
N1 C9 C20 C19 -3.3(4) . . . . ?
N1 C9 C20 C21 -178.6(2) . . . . ?
N2 C12 C15 C14 0.0(3) . . . . ?
N2 C13 C14 C15 0.8(3) . . . . ?
N2 C13 C22 C23 3.3(4) . . . . ?
N2 C13 C22 C27 -172.9(2) . . . . ?
N3 C16 C17 C18 -0.2(3) . . . . ?
N3 C16 C28 C26 -1.8(4) . . . . ?
N3 C16 C28 C29 -179.2(2) . . . . ?
N3 C19 C20 C9 3.5(4) . . . . ?
N3 C19 C20 C21 179.0(2) . . . . ?
N4 C23 C24 C25 0.2(3) . . . . ?
N4 C26 C28 C16 0.5(4) . . . . ?
N4 C26 C28 C29 177.9(2) . . . . ?
C1 C2 C3 C4 0.5(4) . . . . ?
C1 C7 C8 N1 -175.6(2) . . . . ?
C1 C7 C8 C11 5.8(3) . . . . ?
C1 C7 C12 N2 179.7(2) . . . . ?
C1 C7 C12 C15 -0.1(3) . . . . ?
C2 C1 C6 C5 0.0(4) . . . . ?
C2 C1 C7 C8 -116.6(3) . . . . ?
C2 C1 C7 C12 65.1(3) . . . . ?
C2 C3 C4 C5 -1.0(4) . . . . ?
C3 C4 C5 C6 0.9(5) . . . . ?
C4 C5 C6 C1 -0.4(5) . . . . ?
C6 C1 C2 C3 -0.1(4) . . . . ?
C6 C1 C7 C8 64.1(3) . . . . ?
C6 C1 C7 C12 -114.3(3) . . . . ?
C7 C1 C2 C3 -179.4(2) . . . . ?
C7 C1 C6 C5 179.4(3) . . . . ?
C7 C8 C11 C10 179.9(2) . . . . ?
C7 C12 C15 C14 179.8(2) . . . . ?
C8 N1 C9 C10 1.2(2) . . . . ?
C8 N1 C9 C20 -179.5(2) . . . . ?
C8 C7 C12 N2 1.5(4) . . . . ?
C8 C7 C12 C15 -178.3(2) . . . . ?
C9 N1 C8 C7 179.8(2) . . . . ?
C9 N1 C8 C11 -1.4(2) . . . . ?
C9 C10 C11 C8 -0.4(3) . . . . ?
C9 C20 C21 O1 99.2(2) . . . . ?
C10 C9 C20 C19 175.9(2) . . . . ?
C10 C9 C20 C21 0.5(3) . . . . ?
C12 N2 C13 C14 -0.7(2) . . . . ?
C12 N2 C13 C22 175.4(2) . . . . ?
C12 C7 C8 N1 2.6(4) . . . . ?
C12 C7 C8 C11 -176.0(2) . . . . ?
C13 N2 C12 C7 -179.4(2) . . . . ?
C13 N2 C12 C15 0.4(2) . . . . ?
C13 C14 C15 C12 -0.5(3) . . . . ?
C13 C22 C23 N4 -3.9(4) . . . . ?
C13 C22 C23 C24 175.3(2) . . . . ?
C13 C22 C27 O2 -74.5(3) . . . . ?
C14 C13 C22 C23 178.9(2) . . . . ?
C14 C13 C22 C27 2.8(3) . . . . ?
C16 N3 C19 C18 0.9(3) . . . . ?
C16 N3 C19 C20 -178.0(2) . . . . ?
C16 C17 C18 C19 0.7(3) . . . . ?
C16 C28 C29 C30 -72.2(3) . . . . ?
C16 C28 C29 C34 108.8(3) . . . . ?
C17 C16 C28 C26 177.3(2) . . . . ?
C17 C16 C28 C29 -0.1(4) . . . . ?
C17 C18 C19 N3 -1.0(3) . . . . ?
C17 C18 C19 C20 177.9(2) . . . . ?
C18 C19 C20 C9 -175.2(2) . . . . ?
C18 C19 C20 C21 0.2(3) . . . . ?
C19 N3 C16 C17 -0.4(3) . . . . ?
C19 N3 C16 C28 178.8(2) . . . . ?
C19 C20 C21 O1 -76.6(3) . . . . ?
C20 C9 C10 C11 -179.8(2) . . . . ?
C22 C13 C14 C15 -175.5(2) . . . . ?
C22 C23 C24 C25 -179.1(2) . . . . ?
C23 N4 C26 C25 0.0(3) . . . . ?
C23 N4 C26 C28 179.3(2) . . . . ?
C23 C22 C27 O2 109.1(2) . . . . ?
C23 C24 C25 C26 -0.3(3) . . . . ?
C24 C25 C26 N4 0.2(3) . . . . ?
C24 C25 C26 C28 -179.2(2) . . . . ?
C25 C26 C28 C16 179.8(2) . . . . ?
C25 C26 C28 C29 -2.8(4) . . . . ?
C26 N4 C23 C22 179.3(2) . . . . ?
C26 N4 C23 C24 -0.1(2) . . . . ?
C26 C28 C29 C30 110.1(3) . . . . ?
C26 C28 C29 C34 -68.9(3) . . . . ?
C27 C22 C23 N4 172.2(2) . . . . ?
C27 C22 C23 C24 -8.5(4) . . . . ?
C28 C16 C17 C18 -179.4(2) . . . . ?
C28 C29 C30 C31 -179.3(3) . . . . ?
C28 C29 C34 C33 179.1(3) . . . . ?
C29 C30 C31 C32 0.0(4) . . . . ?
C30 C29 C34 C33 0.0(4) . . . . ?
C30 C31 C32 C33 0.5(5) . . . . ?
C31 C32 C33 C34 -0.7(5) . . . . ?
C32 C33 C34 C29 0.4(5) . . . . ?
C34 C29 C30 C31 -0.2(4) . . . . ?

loop_
_smtbx_masks_void_nr
_smtbx_masks_void_average_x
_smtbx_masks_void_average_y
_smtbx_masks_void_average_z
_smtbx_masks_void_volume
_smtbx_masks_void_count_electrons
_smtbx_masks_void_content
1 -0.016 0.000 0.000 479.3 111.5 ?
2 -0.819 0.500 0.500 479.3 111.5 ?
